data_8102254
loop_
_publ_author_name
'Pu-Zhou Hu'
'Jian-Hua Qin'
'Jian-Ge Wang'
'Bang-Tun Zhao'

_publ_section_title
;
 Crystal structure of catena-(1,3,4-thiadiazole)copper(II)-(m-nitrato)
 nitrate, [Cu(C2H2N2S)2(NO3)][NO3]
;
_journal_issue 2
_journal_name_full 'Zeitschrift f\"ur Kristallographie - New Crystal Structures'
_journal_page_first 129
_journal_volume 223
_journal_year 2008
_chemical_formula_sum 'C4 H4 Cu N6 O6 S2'
_chemical_formula_weight 359.79
_space_group_IT_number 51
_symmetry_cell_setting orthorhombic
_symmetry_space_group_name_Hall '-P 2a 2a'
_symmetry_space_group_name_H-M 'P m m a'
_atom_sites_solution_hydrogens geom
_atom_sites_solution_primary direct
_atom_sites_solution_secondary difmap
_audit_creation_method SHELXL-97
_cell_angle_alpha 90.00
_cell_angle_beta 90.00
_cell_angle_gamma 90.00
_cell_formula_units_Z 2
_cell_length_a 7.1346(17)
_cell_length_b 10.649(3)
_cell_length_c 7.3400(18)
_cell_measurement_reflns_used 1145
_cell_measurement_temperature 291(2)
_cell_measurement_theta_max 26.57
_cell_measurement_theta_min 2.78
_cell_volume 557.7(2)
_computing_cell_refinement 'Bruker SMART'
_computing_data_collection 'Bruker SMART'
_computing_data_reduction 'Bruker SAINT'
_computing_molecular_graphics 'Bruker SHELXTL'
_computing_publication_material 'Bruker SHELXTL'
_computing_structure_refinement 'SHELXL-97 (Sheldrick, 1997)'
_computing_structure_solution 'SHELXS-97 (Sheldrick, 1990)'
_diffrn_ambient_temperature 291(2)
_diffrn_measured_fraction_theta_full 0.992
_diffrn_measured_fraction_theta_max 0.992
_diffrn_measurement_device_type 'CCD area detector'
_diffrn_measurement_method 'phi and omega scans'
_diffrn_radiation_monochromator graphite
_diffrn_radiation_source 'fine-focus sealed tube'
_diffrn_radiation_type MoK\a
_diffrn_radiation_wavelength 0.71073
_diffrn_reflns_av_R_equivalents 0.0420
_diffrn_reflns_av_sigmaI/netI 0.0340
_diffrn_reflns_limit_h_max 8
_diffrn_reflns_limit_h_min -8
_diffrn_reflns_limit_k_max 12
_diffrn_reflns_limit_k_min -11
_diffrn_reflns_limit_l_max 8
_diffrn_reflns_limit_l_min -8
_diffrn_reflns_number 2834
_diffrn_reflns_theta_full 25.48
_diffrn_reflns_theta_max 25.48
_diffrn_reflns_theta_min 2.78
_exptl_absorpt_coefficient_mu 2.369
_exptl_absorpt_correction_T_max 0.9009
_exptl_absorpt_correction_T_min 0.6336
_exptl_absorpt_correction_type multi-scan
_exptl_absorpt_process_details SADABS
_exptl_crystal_colour clear
_exptl_crystal_density_diffrn 2.143
_exptl_crystal_density_method 'not measured'
_exptl_crystal_description BLOCK
_exptl_crystal_F_000 358
_exptl_crystal_size_max 0.21
_exptl_crystal_size_mid 0.10
_exptl_crystal_size_min 0.05
_refine_diff_density_max 0.754
_refine_diff_density_min -0.664
_refine_diff_density_rms 0.108
_refine_ls_extinction_method none
_refine_ls_goodness_of_fit_ref 1.107
_refine_ls_hydrogen_treatment constr
_refine_ls_matrix_type full
_refine_ls_number_parameters 61
_refine_ls_number_reflns 595
_refine_ls_number_restraints 67
_refine_ls_restrained_S_all 1.281
_refine_ls_R_factor_all 0.0434
_refine_ls_R_factor_gt 0.0385
_refine_ls_shift/su_max 0.000
_refine_ls_shift/su_mean 0.000
_refine_ls_structure_factor_coef Fsqd
_refine_ls_weighting_details 'calc w=1/[\s^2^(Fo^2^)+(0.0520P)^2^+1.1285P] where P=(Fo^2^+2Fc^2^)/3'
_refine_ls_weighting_scheme calc
_refine_ls_wR_factor_gt 0.0992
_refine_ls_wR_factor_ref 0.1037
_reflns_number_gt 526
_reflns_number_total 595
_reflns_threshold_expression >2sigma(I)
_cod_data_source_file 1267-2214.cff
_cod_data_source_block aa
_cod_depositor_comments
;
The following automatic conversions were performed:
'_symmetry_cell_setting' value 'Orthorhombic' changed to 'orthorhombic'
according to '/home/saulius/struct/CIF-dictionaries/cif_core.dic'
dictionary named 'cif_core.dic' version 2.4.1 from
2010-06-29.

'_exptl_absorpt_correction_type' value 'MULTI-SCAN' changed
to 'multi-scan' according to
'/home/saulius/struct/CIF-dictionaries/cif_core.dic' dictionary named
'cif_core.dic' version 2.4.1 from
2010-06-29.

'_refine_ls_hydrogen_treatment' value 'CONSTR' changed to
'constr' according to '/home/saulius/struct/CIF-dictionaries/cif_core.dic'
dictionary named 'cif_core.dic' version 2.4.1 from 2010-06-29.

Automatic conversion script
Id: cif_fix_enum 1555 2011-01-17 13:19:09Z saulius 
;
_cod_original_sg_symbol_H-M Pmma
_cod_database_code 8102254

loop_
_symmetry_equiv_pos_as_xyz
'x, y, z'
'-x+1/2, -y, z'
'-x, y, -z'
'x+1/2, -y, -z'
'-x, -y, -z'
'x-1/2, y, -z'
'x, -y, z'
'-x-1/2, y, z'

loop_
_atom_site_label
_atom_site_type_symbol
_atom_site_fract_x
_atom_site_fract_y
_atom_site_fract_z
_atom_site_U_iso_or_equiv
_atom_site_adp_type
_atom_site_occupancy
_atom_site_symmetry_multiplicity
_atom_site_calc_flag
_atom_site_refinement_flags
_atom_site_disorder_assembly
_atom_site_disorder_group
Cu1 Cu 0.0000 0.0000 0.5000 0.0232(4) Uani 1 4 d S . .
S1 S 0.2500 0.32871(15) 0.1991(2) 0.0406(5) Uani 1 2 d S . .
O1 O 0.2500 0.0000 0.7034(9) 0.0491(17) Uani 1 4 d SU . .
O2 O 0.2500 0.0974(9) 0.9493(12) 0.132(3) Uani 1 2 d SU . .
O3 O 0.7500 0.3983(6) 0.3142(11) 0.089(2) Uani 1 2 d SDU . .
O4 O 0.9312(16) 0.5000 0.1574(17) 0.062(3) Uani 0.50 2 d SPDU . .
N1 N 0.1540(4) 0.1342(3) 0.3717(4) 0.0254(7) Uani 1 1 d . . .
N2 N 0.2500 0.0000 0.8709(11) 0.0400(18) Uani 1 4 d SU . .
N3 N 0.7941(15) 0.5000 0.2571(17) 0.060(3) Uani 0.50 2 d SPDU . .
C1 C 0.0854(6) 0.2298(4) 0.2848(6) 0.0344(10) Uani 1 1 d . . .
H1 H -0.0427 0.2430 0.2707 0.041 Uiso 1 1 calc R . .

loop_
_atom_site_aniso_label
_atom_site_aniso_U_11
_atom_site_aniso_U_22
_atom_site_aniso_U_33
_atom_site_aniso_U_23
_atom_site_aniso_U_13
_atom_site_aniso_U_12
Cu1 0.0131(5) 0.0203(5) 0.0361(6) 0.000 0.0024(4) 0.000
S1 0.0397(9) 0.0263(8) 0.0558(11) 0.0136(7) 0.000 0.000
O1 0.025(3) 0.088(5) 0.035(3) 0.000 0.000 0.000
O2 0.156(7) 0.122(6) 0.118(5) -0.069(5) 0.000 0.000
O3 0.076(4) 0.047(3) 0.142(5) 0.008(4) 0.000 0.000
O4 0.050(5) 0.052(5) 0.084(6) 0.000 -0.001(5) 0.000
N1 0.0170(16) 0.0239(16) 0.0353(18) 0.0035(14) 0.0013(14) 0.0012(13)
N2 0.037(4) 0.047(4) 0.036(4) 0.000 0.000 0.000
N3 0.048(7) 0.037(4) 0.095(6) 0.000 -0.009(5) 0.000
C1 0.023(2) 0.032(2) 0.049(3) 0.009(2) -0.0002(19) 0.0034(18)

loop_
_atom_type_symbol
_atom_type_description
_atom_type_scat_dispersion_real
_atom_type_scat_dispersion_imag
_atom_type_scat_source
C C 0.0033 0.0016 'International Tables Vol C Tables 4.2.6.8 and 6.1.1.4'
H H 0.0000 0.0000 'International Tables Vol C Tables 4.2.6.8 and 6.1.1.4'
N N 0.0061 0.0033 'International Tables Vol C Tables 4.2.6.8 and 6.1.1.4'
O O 0.0106 0.0060 'International Tables Vol C Tables 4.2.6.8 and 6.1.1.4'
S S 0.1246 0.1234 'International Tables Vol C Tables 4.2.6.8 and 6.1.1.4'
Cu Cu 0.3201 1.2651 'International Tables Vol C Tables 4.2.6.8 and 6.1.1.4'

loop_
_geom_angle_atom_site_label_1
_geom_angle_atom_site_label_2
_geom_angle_atom_site_label_3
_geom_angle
_geom_angle_site_symmetry_1
_geom_angle_site_symmetry_3
_geom_angle_publ_flag
N1 Cu1 N1 90.74(18) 7 5_556 ?
N1 Cu1 N1 180.0 7 3_556 ?
N1 Cu1 N1 89.26(18) 5_556 3_556 ?
N1 Cu1 N1 89.26(18) 7 . ?
N1 Cu1 N1 180.0 5_556 . ?
N1 Cu1 N1 90.74(18) 3_556 . ?
N1 Cu1 O1 96.74(13) 7 5_556 ?
N1 Cu1 O1 83.26(13) 5_556 5_556 ?
N1 Cu1 O1 83.26(13) 3_556 5_556 ?
N1 Cu1 O1 96.74(13) . 5_556 ?
N1 Cu1 O1 83.26(13) 7 . ?
N1 Cu1 O1 96.74(13) 5_556 . ?
N1 Cu1 O1 96.74(13) 3_556 . ?
N1 Cu1 O1 83.26(13) . . ?
O1 Cu1 O1 180.0 5_556 . ?
C1 S1 C1 87.5(3) 8_655 . ?
N2 O1 Cu1 129.93(12) . 2 ?
N2 O1 Cu1 129.93(12) . . ?
Cu1 O1 Cu1 100.1(2) 2 . ?
N3 O3 N3 30.3(11) . 2_665 ?
N3 O4 N3 12.3(5) . 2_665 ?
C1 N1 N1 112.2(2) . 8_655 ?
C1 N1 Cu1 125.1(3) . . ?
N1 N1 Cu1 122.71(9) 8_655 . ?
O2 N2 O2 121.9(12) 2 . ?
O2 N2 O1 119.0(6) 2 . ?
O2 N2 O1 119.0(6) . . ?
N3 N3 O3 74.8(5) 2_665 2_665 ?
N3 N3 O3 74.8(5) 2_665 . ?
O3 N3 O3 128.4(12) 2_665 . ?
N3 N3 O4 143.2(9) 2_665 . ?
O3 N3 O4 114.7(5) 2_665 . ?
O3 N3 O4 114.7(5) . . ?
N3 N3 O4 24.5(5) 2_665 2_665 ?
O3 N3 O4 84.6(6) 2_665 2_665 ?
O3 N3 O4 84.6(6) . 2_665 ?
O4 N3 O4 118.7(13) . 2_665 ?
N1 C1 S1 114.1(3) . . ?
N1 C1 H1 123.0 . . ?
S1 C1 H1 123.0 . . ?

loop_
_geom_bond_atom_site_label_1
_geom_bond_atom_site_label_2
_geom_bond_distance
_geom_bond_site_symmetry_2
_geom_bond_publ_flag
Cu1 N1 2.034(3) 7 ?
Cu1 N1 2.034(3) 5_556 ?
Cu1 N1 2.034(3) 3_556 ?
Cu1 N1 2.034(3) . ?
Cu1 O1 2.326(4) 5_556 ?
Cu1 O1 2.326(4) . ?
S1 C1 1.698(4) 8_655 ?
S1 C1 1.698(4) . ?
O1 N2 1.229(10) . ?
O1 Cu1 2.326(4) 2 ?
O2 N2 1.187(9) . ?
O3 N3 1.203(7) . ?
O3 N3 1.203(7) 2_665 ?
O4 N3 1.222(10) . ?
O4 N3 1.766(18) 2_665 ?
N1 C1 1.298(5) . ?
N1 N1 1.369(6) 8_655 ?
N2 O2 1.187(9) 2 ?
N3 N3 0.63(2) 2_665 ?
N3 O3 1.203(7) 2_665 ?
N3 O4 1.766(18) 2_665 ?
C1 H1 0.9300 . ?

loop_
_geom_torsion_atom_site_label_1
_geom_torsion_atom_site_label_2
_geom_torsion_atom_site_label_3
_geom_torsion_atom_site_label_4
_geom_torsion
_geom_torsion_site_symmetry_1
_geom_torsion_site_symmetry_2
_geom_torsion_site_symmetry_3
_geom_torsion_site_symmetry_4
_geom_torsion_publ_flag
N1 Cu1 O1 N2 -134.97(9) 7 . . . ?
N1 Cu1 O1 N2 -45.03(9) 5_556 . . . ?
N1 Cu1 O1 N2 45.03(9) 3_556 . . . ?
N1 Cu1 O1 N2 134.97(9) . . . . ?
O1 Cu1 O1 N2 0(100) 5_556 . . . ?
N1 Cu1 O1 Cu1 45.03(9) 7 . . 2 ?
N1 Cu1 O1 Cu1 134.97(9) 5_556 . . 2 ?
N1 Cu1 O1 Cu1 -134.97(9) 3_556 . . 2 ?
N1 Cu1 O1 Cu1 -45.03(9) . . . 2 ?
O1 Cu1 O1 Cu1 180.0(7) 5_556 . . 2 ?
N1 Cu1 N1 C1 130.8(3) 7 . . . ?
N1 Cu1 N1 C1 -165(12) 5_556 . . . ?
N1 Cu1 N1 C1 -49.2(3) 3_556 . . . ?
O1 Cu1 N1 C1 34.2(4) 5_556 . . . ?
O1 Cu1 N1 C1 -145.8(4) . . . . ?
N1 Cu1 N1 N1 -50.65(14) 7 . . 8_655 ?
N1 Cu1 N1 N1 13(12) 5_556 . . 8_655 ?
N1 Cu1 N1 N1 129.35(14) 3_556 . . 8_655 ?
O1 Cu1 N1 N1 -147.34(10) 5_556 . . 8_655 ?
O1 Cu1 N1 N1 32.66(10) . . . 8_655 ?
Cu1 O1 N2 O2 -90.000(3) 2 . . 2 ?
Cu1 O1 N2 O2 90.000(2) . . . 2 ?
Cu1 O1 N2 O2 90.000(2) 2 . . . ?
Cu1 O1 N2 O2 -90.000(2) . . . . ?
N3 O3 N3 O3 56.0(15) 2_665 . . 2_665 ?
N3 O3 N3 O4 -142.1(11) 2_665 . . . ?
N3 O3 N3 O4 -22.8(5) 2_665 . . 2_665 ?
N3 O4 N3 O3 -97.7(11) 2_665 . . 2_665 ?
N3 O4 N3 O3 97.7(11) 2_665 . . . ?
N3 O4 N3 O4 0.000(4) 2_665 . . 2_665 ?
N1 N1 C1 S1 -1.0(4) 8_655 . . . ?
Cu1 N1 C1 S1 177.7(2) . . . . ?
C1 S1 C1 N1 1.2(5) 8_655 . . . ?
